data_1566146
loop_
_publ_author_name
'Forensi, Silvia'
'Stopin, Antoine'
'de Leo, Federica'
'Wouters, Johan'
'Bonifazi, Davide'

_publ_section_title
;
 1,8,10-Trisubstituted anthracenyl hydrocarbons: Towards versatile
 scaffolds for multiple-H-bonded recognition arrays
;
_journal_issue 51
_journal_name_full Tetrahedron
_journal_page_first 131299
_journal_paper_doi 10.1016/j.tet.2020.131299
_journal_volume 76
_journal_year 2020
_chemical_formula_moiety 'C11 H15 B O3'
_chemical_formula_sum 'C11 H15 B O3'
_chemical_formula_weight 206.04
_space_group_IT_number 2
_space_group_name_Hall '-P 1'
_space_group_name_H-M_alt 'P -1'
_symmetry_cell_setting triclinic
_symmetry_space_group_name_Hall '-P 1'
_symmetry_space_group_name_H-M 'P -1'
_atom_sites_solution_hydrogens geom
_atom_sites_solution_primary direct
_atom_sites_solution_secondary difmap
_audit_creation_method SHELXL-97
_cell_angle_alpha 93.205(4)
_cell_angle_beta 94.213(4)
_cell_angle_gamma 109.868(5)
_cell_formula_units_Z 2
_cell_length_a 6.9873(4)
_cell_length_b 7.9428(4)
_cell_length_c 11.0964(6)
_cell_measurement_reflns_used 2969
_cell_measurement_temperature 293(2)
_cell_measurement_theta_max 32.6658
_cell_measurement_theta_min 3.1613
_cell_volume 575.46(6)
_computing_structure_refinement 'SHELXL-97 (Sheldrick, 1997)'
_diffrn_ambient_temperature 293(2)
_diffrn_detector_area_resol_mean 10.3712
_diffrn_measured_fraction_theta_full 0.999
_diffrn_measured_fraction_theta_max 0.999
_diffrn_measurement_device_type 'Xcalibur, Ruby, Gemini ultra'
_diffrn_measurement_method '\w scans'
_diffrn_radiation_monochromator graphite
_diffrn_radiation_source 'fine-focus sealed tube'
_diffrn_radiation_type MoK\a
_diffrn_radiation_wavelength 0.71073
_diffrn_reflns_av_R_equivalents 0.0148
_diffrn_reflns_av_sigmaI/netI 0.0180
_diffrn_reflns_limit_h_max 8
_diffrn_reflns_limit_h_min -8
_diffrn_reflns_limit_k_max 9
_diffrn_reflns_limit_k_min -9
_diffrn_reflns_limit_l_max 13
_diffrn_reflns_limit_l_min -11
_diffrn_reflns_number 4333
_diffrn_reflns_theta_full 25.00
_diffrn_reflns_theta_max 25.02
_diffrn_reflns_theta_min 3.17
_exptl_absorpt_coefficient_mu 0.083
_exptl_absorpt_correction_T_max 0.9835
_exptl_absorpt_correction_T_min 0.9795
_exptl_absorpt_correction_type multi-scan
_exptl_absorpt_process_details
;
CrysAlisPro, Agilent Technologies,
Version 1.171.35.11 (release 16-05-2011 CrysAlis171 .NET)
(compiled May 16 2011,17:55:39)
Empirical absorption correction using spherical harmonics,
 implemented in SCALE3 ABSPACK scaling algorithm.
;
_exptl_crystal_colour colorless
_exptl_crystal_density_diffrn 1.189
_exptl_crystal_density_method 'not measured'
_exptl_crystal_description Prism
_exptl_crystal_F_000 220
_exptl_crystal_size_max 0.25
_exptl_crystal_size_mid 0.20
_exptl_crystal_size_min 0.20
_refine_diff_density_max 0.265
_refine_diff_density_min -0.163
_refine_diff_density_rms 0.037
_refine_ls_extinction_method none
_refine_ls_goodness_of_fit_ref 1.085
_refine_ls_hydrogen_treatment constr
_refine_ls_matrix_type full
_refine_ls_number_parameters 136
_refine_ls_number_reflns 2033
_refine_ls_number_restraints 0
_refine_ls_restrained_S_all 1.085
_refine_ls_R_factor_all 0.0554
_refine_ls_R_factor_gt 0.0498
_refine_ls_shift/su_max 0.000
_refine_ls_shift/su_mean 0.000
_refine_ls_structure_factor_coef Fsqd
_refine_ls_weighting_details 'calc w=1/[\s^2^(Fo^2^)+(0.0912P)^2^+0.0955P] where P=(Fo^2^+2Fc^2^)/3'
_refine_ls_weighting_scheme calc
_refine_ls_wR_factor_gt 0.1523
_refine_ls_wR_factor_ref 0.1586
_reflns_number_gt 1768
_reflns_number_total 2033
_reflns_threshold_expression >2sigma(I)
_cod_data_source_file Tetrahedron-2020-76-131299.cif
_cod_data_source_block 10
_cod_original_cell_volume 575.46(5)
_cod_database_code 1566146

loop_
_symmetry_equiv_pos_as_xyz
'x, y, z'
'-x, -y, -z'

loop_
_atom_site_label
_atom_site_type_symbol
_atom_site_fract_x
_atom_site_fract_y
_atom_site_fract_z
_atom_site_U_iso_or_equiv
_atom_site_adp_type
_atom_site_occupancy
_atom_site_symmetry_multiplicity
_atom_site_calc_flag
_atom_site_refinement_flags
_atom_site_disorder_assembly
_atom_site_disorder_group
O1 O -0.29806(19) 0.62578(17) 0.39586(13) 0.0665(4) Uani 1 1 d . . .
H1A H -0.4067 0.6338 0.4304 0.100 Uiso 1 1 d R . .
O2 O -0.39602(18) 0.34256(17) 0.46945(12) 0.0647(4) Uani 1 1 d . . .
H2A H -0.3807 0.2441 0.4591 0.097 Uiso 1 1 d R . .
O3 O -0.2270(2) 0.09670(17) 0.47116(13) 0.0701(4) Uani 1 1 d . . .
C1 C -0.0888(2) 0.4402(2) 0.33686(14) 0.0469(4) Uani 1 1 d . . .
C2 C -0.0150(3) 0.2951(2) 0.33827(15) 0.0514(4) Uani 1 1 d . . .
C3 C 0.1496(3) 0.2999(3) 0.27372(17) 0.0632(5) Uani 1 1 d . . .
H3 H 0.1979 0.2043 0.2752 0.076 Uiso 1 1 calc R . .
C4 C 0.2438(3) 0.4418(3) 0.20759(17) 0.0633(5) Uani 1 1 d . . .
H4 H 0.3535 0.4402 0.1655 0.076 Uiso 1 1 calc R . .
C5 C 0.1768(3) 0.5863(2) 0.20326(15) 0.0531(4) Uani 1 1 d . . .
C6 C 0.0118(2) 0.5804(2) 0.26922(15) 0.0509(4) Uani 1 1 d . . .
H6 H -0.0340 0.6774 0.2678 0.061 Uiso 1 1 calc R . .
C7 C -0.0897(3) 0.1358(3) 0.40609(18) 0.0641(5) Uani 1 1 d . . .
H7 H -0.0221 0.0537 0.3979 0.077 Uiso 1 1 calc R . .
C8 C 0.2819(3) 0.7501(3) 0.13571(17) 0.0645(5) Uani 1 1 d . . .
C9 C 0.4034(7) 0.7062(4) 0.0387(4) 0.163(2) Uani 1 1 d . . .
H9A H 0.3134 0.6138 -0.0192 0.244 Uiso 1 1 calc R . .
H9B H 0.5063 0.6651 0.0755 0.244 Uiso 1 1 calc R . .
H9C H 0.4675 0.8120 -0.0016 0.244 Uiso 1 1 calc R . .
C10 C 0.4187(4) 0.8966(3) 0.2289(3) 0.0996(8) Uani 1 1 d . . .
H10A H 0.3381 0.9222 0.2890 0.149 Uiso 1 1 calc R . .
H10B H 0.4828 1.0032 0.1894 0.149 Uiso 1 1 calc R . .
H10C H 0.5218 0.8570 0.2671 0.149 Uiso 1 1 calc R . .
C11 C 0.1251(5) 0.8204(4) 0.0727(3) 0.1179(11) Uani 1 1 d . . .
H11A H 0.0372 0.7298 0.0130 0.177 Uiso 1 1 calc R . .
H11B H 0.1952 0.9262 0.0340 0.177 Uiso 1 1 calc R . .
H11C H 0.0449 0.8495 0.1318 0.177 Uiso 1 1 calc R . .
B1 B -0.2708(3) 0.4667(3) 0.40517(17) 0.0505(5) Uani 1 1 d . . .

loop_
_atom_site_aniso_label
_atom_site_aniso_U_11
_atom_site_aniso_U_22
_atom_site_aniso_U_33
_atom_site_aniso_U_23
_atom_site_aniso_U_13
_atom_site_aniso_U_12
O1 0.0646(8) 0.0673(8) 0.0854(9) 0.0271(7) 0.0294(7) 0.0380(6)
O2 0.0599(7) 0.0617(8) 0.0834(9) 0.0229(6) 0.0265(6) 0.0287(6)
O3 0.0812(9) 0.0595(8) 0.0789(9) 0.0245(7) 0.0240(7) 0.0304(7)
C1 0.0469(8) 0.0501(9) 0.0448(8) 0.0045(6) 0.0019(6) 0.0187(7)
C2 0.0564(9) 0.0528(9) 0.0487(9) 0.0058(7) 0.0041(7) 0.0240(7)
C3 0.0725(11) 0.0651(11) 0.0661(11) 0.0092(9) 0.0167(9) 0.0396(9)
C4 0.0636(11) 0.0714(12) 0.0623(11) 0.0065(9) 0.0210(9) 0.0299(9)
C5 0.0556(9) 0.0536(9) 0.0468(9) 0.0008(7) 0.0079(7) 0.0146(7)
C6 0.0546(9) 0.0497(9) 0.0516(9) 0.0066(7) 0.0082(7) 0.0214(7)
C7 0.0795(12) 0.0597(11) 0.0665(11) 0.0167(9) 0.0152(10) 0.0380(9)
C8 0.0702(11) 0.0608(11) 0.0587(11) 0.0087(8) 0.0192(9) 0.0146(9)
C9 0.245(5) 0.093(2) 0.172(3) 0.044(2) 0.160(4) 0.054(2)
C10 0.1043(18) 0.0698(14) 0.0981(18) 0.0178(12) -0.0063(14) -0.0025(13)
C11 0.105(2) 0.122(2) 0.111(2) 0.0684(19) -0.0002(16) 0.0123(17)
B1 0.0453(9) 0.0559(10) 0.0537(10) 0.0098(8) 0.0044(8) 0.0211(8)

loop_
_atom_type_symbol
_atom_type_description
_atom_type_scat_dispersion_real
_atom_type_scat_dispersion_imag
_atom_type_scat_source
C C 0.0033 0.0016 'International Tables Vol C Tables 4.2.6.8 and 6.1.1.4'
H H 0.0000 0.0000 'International Tables Vol C Tables 4.2.6.8 and 6.1.1.4'
B B 0.0013 0.0007 'International Tables Vol C Tables 4.2.6.8 and 6.1.1.4'
O O 0.0106 0.0060 'International Tables Vol C Tables 4.2.6.8 and 6.1.1.4'

loop_
_geom_angle_atom_site_label_1
_geom_angle_atom_site_label_2
_geom_angle_atom_site_label_3
_geom_angle
_geom_angle_site_symmetry_1
_geom_angle_site_symmetry_3
B1 O1 H1A 113.9 . .
B1 O2 H2A 111.5 . .
C6 C1 C2 116.38(14) . .
C6 C1 B1 115.23(14) . .
C2 C1 B1 128.38(15) . .
C3 C2 C1 119.28(15) . .
C3 C2 C7 113.98(15) . .
C1 C2 C7 126.70(15) . .
C4 C3 C2 122.14(16) . .
C4 C3 H3 118.9 . .
C2 C3 H3 118.9 . .
C3 C4 C5 120.66(16) . .
C3 C4 H4 119.7 . .
C5 C4 H4 119.7 . .
C4 C5 C6 116.67(16) . .
C4 C5 C8 122.52(16) . .
C6 C5 C8 120.74(16) . .
C1 C6 C5 124.88(15) . .
C1 C6 H6 117.6 . .
C5 C6 H6 117.6 . .
O3 C7 C2 128.87(16) . .
O3 C7 H7 115.6 . .
C2 C7 H7 115.6 . .
C9 C8 C10 111.1(3) . .
C9 C8 C5 111.73(18) . .
C10 C8 C5 107.54(16) . .
C9 C8 C11 107.2(3) . .
C10 C8 C11 108.1(2) . .
C5 C8 C11 111.11(16) . .
C8 C9 H9A 109.5 . .
C8 C9 H9B 109.5 . .
H9A C9 H9B 109.5 . .
C8 C9 H9C 109.5 . .
H9A C9 H9C 109.5 . .
H9B C9 H9C 109.5 . .
C8 C10 H10A 109.5 . .
C8 C10 H10B 109.5 . .
H10A C10 H10B 109.5 . .
C8 C10 H10C 109.5 . .
H10A C10 H10C 109.5 . .
H10B C10 H10C 109.5 . .
C8 C11 H11A 109.5 . .
C8 C11 H11B 109.5 . .
H11A C11 H11B 109.5 . .
C8 C11 H11C 109.5 . .
H11A C11 H11C 109.5 . .
H11B C11 H11C 109.5 . .
O1 B1 O2 119.33(15) . .
O1 B1 C1 115.87(15) . .
O2 B1 C1 124.80(15) . .

loop_
_geom_bond_atom_site_label_1
_geom_bond_atom_site_label_2
_geom_bond_distance
_geom_bond_site_symmetry_2
O1 B1 1.349(2) .
O1 H1A 0.8942 .
O2 B1 1.353(2) .
O2 H2A 0.8277 .
O3 C7 1.209(2) .
C1 C6 1.392(2) .
C1 C2 1.414(2) .
C1 B1 1.594(2) .
C2 C3 1.390(2) .
C2 C7 1.468(2) .
C3 C4 1.379(3) .
C3 H3 0.9300 .
C4 C5 1.381(3) .
C4 H4 0.9300 .
C5 C6 1.399(2) .
C5 C8 1.528(2) .
C6 H6 0.9300 .
C7 H7 0.9300 .
C8 C9 1.515(3) .
C8 C10 1.517(3) .
C8 C11 1.532(4) .
C9 H9A 0.9600 .
C9 H9B 0.9600 .
C9 H9C 0.9600 .
C10 H10A 0.9600 .
C10 H10B 0.9600 .
C10 H10C 0.9600 .
C11 H11A 0.9600 .
C11 H11B 0.9600 .
C11 H11C 0.9600 .

loop_
_geom_torsion_atom_site_label_1
_geom_torsion_atom_site_label_2
_geom_torsion_atom_site_label_3
_geom_torsion_atom_site_label_4
_geom_torsion
_geom_torsion_site_symmetry_1
_geom_torsion_site_symmetry_2
_geom_torsion_site_symmetry_3
_geom_torsion_site_symmetry_4
C6 C1 C2 C3 0.0(2) . . . .
B1 C1 C2 C3 -178.68(16) . . . .
C6 C1 C2 C7 177.50(16) . . . .
B1 C1 C2 C7 -1.2(3) . . . .
C1 C2 C3 C4 -0.2(3) . . . .
C7 C2 C3 C4 -178.06(17) . . . .
C2 C3 C4 C5 0.1(3) . . . .
C3 C4 C5 C6 0.3(3) . . . .
C3 C4 C5 C8 177.33(17) . . . .
C2 C1 C6 C5 0.5(3) . . . .
B1 C1 C6 C5 179.31(15) . . . .
C4 C5 C6 C1 -0.6(3) . . . .
C8 C5 C6 C1 -177.68(16) . . . .
C3 C2 C7 O3 178.7(2) . . . .
C1 C2 C7 O3 1.1(3) . . . .
C4 C5 C8 C9 22.4(3) . . . .
C6 C5 C8 C9 -160.8(3) . . . .
C4 C5 C8 C10 -99.8(2) . . . .
C6 C5 C8 C10 77.1(2) . . . .
C4 C5 C8 C11 142.1(2) . . . .
C6 C5 C8 C11 -41.1(3) . . . .
C6 C1 B1 O1 -4.0(2) . . . .
C2 C1 B1 O1 174.72(16) . . . .
C6 C1 B1 O2 175.75(16) . . . .
C2 C1 B1 O2 -5.6(3) . . . .
